data_4076845
loop_
_publ_author_name
'Xu, Li'
'Whitmire, Kenton H.'

_publ_section_title
;
 Hybrid Metal Carbonyl&#x2212;Oxide Clusters:&#x00A0; Synthesis and
 Structure of [Et4N]2[(OC)5WSbW3(CO)9(\m3-OMe)2(\m3-O)WO2(OR)] (R = Me, H)
;
_journal_issue 13
_journal_name_full Organometallics
_journal_page_first 2581
_journal_paper_doi 10.1021/om020129c
_journal_volume 21
_journal_year 2002
_chemical_formula_sum 'C32 H47 N2 O20 Sb W5'
_chemical_formula_weight 1820.71
_chemical_name_systematic
; 
 ? 
;
_space_group_IT_number 14
_symmetry_cell_setting monoclinic
_symmetry_space_group_name_Hall '-P 2ybc'
_symmetry_space_group_name_H-M 'P 1 21/c 1'
_atom_sites_solution_hydrogens geom
_atom_sites_solution_primary direct
_atom_sites_solution_secondary difmap
_audit_creation_method SHELXL-97
_cell_angle_alpha 90.00
_cell_angle_beta 104.11(3)
_cell_angle_gamma 90.00
_cell_formula_units_Z 8
_cell_length_a 11.352(2)
_cell_length_b 44.091(9)
_cell_length_c 19.876(4)
_cell_measurement_reflns_used 6261
_cell_measurement_temperature 570(2)
_cell_measurement_theta_max 44.649
_cell_measurement_theta_min 4.326
_cell_volume 9648(3)
_computing_cell_refinement 'SHELXTL 6.10 (Bruker AXS, 2001)'
_computing_data_collection 'SHELXTL 6.10 (Bruker AXS, 2001)'
_computing_data_reduction 'SHELXTL 6.10 (Bruker AXS, 2001)'
_computing_molecular_graphics 'SHELXTL 6.10 (Bruker AXS, 2001)'
_computing_structure_refinement 'SHELXL-97 (Sheldrick, 1997)'
_computing_structure_solution 'SHELXS-97 (Sheldrick, 1990)'
_diffrn_ambient_temperature 570(2)
_diffrn_detector_area_resol_mean 0.9400
_diffrn_measured_fraction_theta_full 0.988
_diffrn_measured_fraction_theta_max 0.988
_diffrn_measurement_device_type 'Bruker AXS Smart 1000 CCD'
_diffrn_radiation_monochromator graphite
_diffrn_radiation_source 'normal-focus sealed tube'
_diffrn_radiation_type MoK\a
_diffrn_radiation_wavelength 0.71073
_diffrn_reflns_av_R_equivalents 0.2678
_diffrn_reflns_av_sigmaI/netI 0.2013
_diffrn_reflns_limit_h_max 12
_diffrn_reflns_limit_h_min -12
_diffrn_reflns_limit_k_max 49
_diffrn_reflns_limit_k_min -48
_diffrn_reflns_limit_l_max 22
_diffrn_reflns_limit_l_min -12
_diffrn_reflns_number 44691
_diffrn_reflns_theta_full 23.41
_diffrn_reflns_theta_max 23.41
_diffrn_reflns_theta_min 0.92
_exptl_absorpt_coefficient_mu 12.496
_exptl_absorpt_correction_T_max 1.000
_exptl_absorpt_correction_T_min 0.380
_exptl_absorpt_correction_type empirical
_exptl_crystal_colour black
_exptl_crystal_density_diffrn 2.507
_exptl_crystal_density_method 'not measured'
_exptl_crystal_description needle
_exptl_crystal_F_000 6672
_exptl_crystal_size_max 0.49
_exptl_crystal_size_mid 0.13
_exptl_crystal_size_min 0.05
_refine_diff_density_max 2.184
_refine_diff_density_min -3.521
_refine_diff_density_rms 0.360
_refine_ls_extinction_method none
_refine_ls_goodness_of_fit_ref 0.895
_refine_ls_hydrogen_treatment 'riding model'
_refine_ls_matrix_type full
_refine_ls_number_parameters 1083
_refine_ls_number_reflns 13951
_refine_ls_number_restraints 64
_refine_ls_restrained_S_all 0.893
_refine_ls_R_factor_all 0.1212
_refine_ls_R_factor_gt 0.0720
_refine_ls_shift/su_max 1.121
_refine_ls_shift/su_mean 0.045
_refine_ls_structure_factor_coef Fsqd
_refine_ls_weighting_details 'calc w=1/[\s^2^(Fo^2^)+(0.0570P)^2^+0.0000P] where P=(Fo^2^+2Fc^2^)/3'
_refine_ls_weighting_scheme calc
_refine_ls_wR_factor_gt 0.1664
_refine_ls_wR_factor_ref 0.1884
_reflns_number_gt 7441
_reflns_number_total 13951
_reflns_threshold_expression >2sigma(I)
_cod_data_source_file om020129c.cif
_cod_data_source_block '[Et4N]2[1b]'
_cod_original_sg_symbol_H-M P21/c
_cod_database_code 4076845

loop_
_symmetry_equiv_pos_as_xyz
'x, y, z'
'-x, y+1/2, -z+1/2'
'-x, -y, -z'
'x, -y-1/2, z-1/2'

loop_
_atom_site_label
_atom_site_type_symbol
_atom_site_fract_x
_atom_site_fract_y
_atom_site_fract_z
_atom_site_U_iso_or_equiv
_atom_site_adp_type
_atom_site_occupancy
_atom_site_symmetry_multiplicity
_atom_site_calc_flag
_atom_site_refinement_flags
Sb1 Sb 1.59887(13) 0.51728(4) 0.73596(8) 0.0514(4) Uani 1 1 d .
W1A W 1.78869(9) 0.54975(3) 0.71083(5) 0.0632(3) Uani 1 1 d D
W4A W 1.38888(8) 0.52437(3) 0.77801(5) 0.0504(3) Uani 1 1 d .
W2A W 1.56194(8) 0.47131(3) 0.82058(5) 0.0517(3) Uani 1 1 d .
W3A W 1.42537(8) 0.47835(3) 0.66892(5) 0.0527(3) Uani 1 1 d .
W5A W 1.26845(9) 0.44766(3) 0.77550(6) 0.0634(3) Uani 1 1 d .
Sb2 Sb 1.15690(13) 0.26755(4) 0.44609(8) 0.0509(4) Uani 1 1 d .
W1B W 1.35407(10) 0.29787(3) 0.42337(6) 0.0695(4) Uani 1 1 d D
W2B W 1.13480(8) 0.22032(3) 0.52946(5) 0.0476(3) Uani 1 1 d .
W4B W 0.94906(8) 0.27125(2) 0.49112(5) 0.0477(3) Uani 1 1 d .
W3B W 0.98757(8) 0.22745(3) 0.37882(4) 0.0487(3) Uani 1 1 d .
W5B W 0.84959(9) 0.19192(3) 0.48862(5) 0.0578(3) Uani 1 1 d .
O14A O 1.834(2) 0.5003(6) 0.6051(12) 0.139(11) Uani 1 1 d D
O13A O 1.9575(19) 0.5177(6) 0.8387(12) 0.125(9) Uani 1 1 d D
O12A O 1.763(2) 0.6017(7) 0.8152(14) 0.132(11) Uani 1 1 d D
O11A O 1.621(2) 0.5890(7) 0.5916(13) 0.148(11) Uani 1 1 d D
O15A O 2.015(2) 0.5816(8) 0.6794(12) 0.150(13) Uani 1 1 d .
O42A O 1.339(3) 0.5756(7) 0.6656(12) 0.127(13) Uani 1 1 d .
O41A O 1.5526(18) 0.5659(6) 0.8880(11) 0.117(8) Uani 1 1 d .
O43A O 1.195(2) 0.5609(7) 0.8269(12) 0.115(9) Uani 1 1 d .
O22A O 1.634(2) 0.4233(8) 0.9324(13) 0.135(11) Uani 1 1 d .
O23A O 1.7896(16) 0.4447(5) 0.7782(10) 0.097(7) Uani 1 1 d .
O21A O 1.7269(18) 0.5099(6) 0.9372(10) 0.108(8) Uani 1 1 d .
O31A O 1.391(2) 0.5272(6) 0.5550(10) 0.098(8) Uani 1 1 d .
O33A O 1.290(2) 0.4429(9) 0.5384(13) 0.171(15) Uani 1 1 d .
O32A O 1.6424(19) 0.4514(6) 0.6174(11) 0.099(8) Uani 1 1 d .
O52A O 1.2704(12) 0.4904(4) 0.7118(6) 0.048(4) Uani 1 1 d .
O51A O 1.3873(12) 0.4838(4) 0.8414(7) 0.049(4) Uani 1 1 d .
O53A O 1.4128(13) 0.4479(4) 0.7470(7) 0.058(5) Uani 1 1 d .
O54A O 1.1519(13) 0.4722(5) 0.8080(8) 0.077(6) Uani 1 1 d .
H54A H 1.0834 0.4654 0.7927 0.116 Uiso 1 1 calc R
O56A O 1.2962(16) 0.4225(5) 0.8373(9) 0.099(7) Uani 1 1 d .
O55A O 1.1762(13) 0.4302(5) 0.7028(8) 0.082(6) Uani 1 1 d .
O12B O 1.342(3) 0.3507(7) 0.5298(12) 0.152(12) Uani 1 1 d D
O13B O 1.515(2) 0.2595(6) 0.5471(9) 0.120(9) Uani 1 1 d D
O14B O 1.4035(19) 0.2492(7) 0.3192(12) 0.145(13) Uani 1 1 d D
O11B O 1.196(3) 0.3388(9) 0.3096(13) 0.198(18) Uani 1 1 d D
O15B O 1.5945(19) 0.3248(7) 0.4029(11) 0.130(10) Uani 1 1 d .
O23B O 1.3641(17) 0.1985(6) 0.4877(11) 0.101(7) Uani 1 1 d .
O22B O 1.232(2) 0.1725(7) 0.6413(12) 0.119(9) Uani 1 1 d .
O21B O 1.2982(18) 0.2608(5) 0.6439(10) 0.101(8) Uani 1 1 d .
O42B O 0.8756(19) 0.3243(5) 0.3829(9) 0.084(6) Uani 1 1 d .
O43B O 0.755(2) 0.3041(7) 0.5529(11) 0.125(10) Uani 1 1 d .
O41B O 1.109(2) 0.3156(6) 0.5963(11) 0.117(9) Uani 1 1 d .
O31B O 0.935(2) 0.2795(6) 0.2708(9) 0.109(9) Uani 1 1 d .
O33B O 0.863(2) 0.1901(6) 0.2480(11) 0.116(9) Uani 1 1 d .
O32B O 1.1999(18) 0.2046(6) 0.3231(11) 0.115(9) Uani 1 1 d .
O52B O 0.8356(12) 0.2364(4) 0.4276(6) 0.049(4) Uani 1 1 d .
O51B O 0.9610(12) 0.2296(4) 0.5557(7) 0.048(4) Uani 1 1 d .
O53B O 0.9942(11) 0.1952(4) 0.4592(6) 0.050(4) Uani 1 1 d .
O54B O 0.7288(12) 0.2124(4) 0.5260(7) 0.067(5) Uani 1 1 d .
H54B H 0.6627 0.2042 0.5116 0.101 Uiso 1 1 calc R
O56B O 0.8939(15) 0.1662(5) 0.5526(8) 0.085(6) Uani 1 1 d .
O55B O 0.7602(13) 0.1753(5) 0.4229(7) 0.083(7) Uani 1 1 d .
C14A C 1.819(2) 0.5207(7) 0.6432(14) 0.108(15) Uani 1 1 d D
C13A C 1.899(2) 0.5282(7) 0.7834(11) 0.088(11) Uani 1 1 d D
C12A C 1.769(3) 0.5809(7) 0.7751(17) 0.13(2) Uani 1 1 d D
C11A C 1.675(2) 0.5714(9) 0.6390(13) 0.125(16) Uani 1 1 d DU
C15A C 1.927(3) 0.5718(13) 0.6876(16) 0.14(2) Uani 1 1 d .
C42A C 1.357(3) 0.5585(11) 0.704(2) 0.124(19) Uani 1 1 d .
C41A C 1.489(2) 0.5504(7) 0.8395(12) 0.062(8) Uani 1 1 d .
C43A C 1.263(3) 0.5465(7) 0.8093(14) 0.083(10) Uani 1 1 d .
C22A C 1.604(2) 0.4384(8) 0.8924(15) 0.075(9) Uani 1 1 d .
C23A C 1.709(3) 0.4570(9) 0.7890(14) 0.090(11) Uani 1 1 d .
C21A C 1.665(2) 0.4931(10) 0.8883(12) 0.097(13) Uani 1 1 d U
C31A C 1.409(2) 0.5099(9) 0.5953(17) 0.085(10) Uani 1 1 d U
C33A C 1.329(2) 0.4539(9) 0.5919(14) 0.081(10) Uani 1 1 d U
C32A C 1.566(3) 0.4635(9) 0.6351(13) 0.094(11) Uani 1 1 d .
C52A C 1.155(2) 0.4996(8) 0.6660(13) 0.097(11) Uani 1 1 d .
H52A H 1.1670 0.5178 0.6419 0.145 Uiso 1 1 calc R
H52B H 1.0971 0.5033 0.6928 0.145 Uiso 1 1 calc R
H52C H 1.1262 0.4838 0.6329 0.145 Uiso 1 1 calc R
C51A C 1.374(2) 0.4893(7) 0.9091(13) 0.077(9) Uani 1 1 d .
H51A H 1.4290 0.5050 0.9304 0.116 Uiso 1 1 calc R
H51B H 1.3905 0.4711 0.9361 0.116 Uiso 1 1 calc R
H51C H 1.2917 0.4957 0.9067 0.116 Uiso 1 1 calc R
C12B C 1.341(3) 0.3303(7) 0.4870(15) 0.110(14) Uani 1 1 d DU
C13B C 1.462(2) 0.2763(9) 0.4995(11) 0.18(3) Uani 1 1 d D
C14B C 1.383(2) 0.2672(7) 0.3614(15) 0.116(15) Uani 1 1 d D
C11B C 1.248(3) 0.3238(9) 0.3611(15) 0.16(2) Uani 1 1 d DU
C15B C 1.503(3) 0.3144(11) 0.4101(15) 0.128(17) Uani 1 1 d .
C23B C 1.273(2) 0.2082(8) 0.4964(12) 0.077(10) Uani 1 1 d .
C22B C 1.190(2) 0.1897(9) 0.6023(14) 0.087(11) Uani 1 1 d .
C21B C 1.239(2) 0.2467(8) 0.5971(12) 0.069(9) Uani 1 1 d .
C42B C 0.914(3) 0.3053(8) 0.426(2) 0.130(17) Uani 1 1 d .
C43B C 0.816(2) 0.2928(7) 0.5304(13) 0.063(8) Uani 1 1 d .
C41B C 1.050(2) 0.2985(7) 0.5510(15) 0.072(8) Uani 1 1 d .
C31B C 0.953(3) 0.2611(6) 0.3135(17) 0.081(9) Uani 1 1 d .
C33B C 0.892(2) 0.2054(10) 0.3012(14) 0.097(13) Uani 1 1 d .
C32B C 1.119(2) 0.2157(7) 0.3450(11) 0.065(8) Uani 1 1 d .
C52B C 0.7150(19) 0.2450(7) 0.3886(12) 0.068(8) Uani 1 1 d .
H52D H 0.7194 0.2639 0.3651 0.101 Uiso 1 1 calc R
H52E H 0.6629 0.2474 0.4197 0.101 Uiso 1 1 calc R
H52F H 0.6829 0.2296 0.3551 0.101 Uiso 1 1 calc R
C51B C 0.957(2) 0.2341(7) 0.6247(12) 0.070(8) Uani 1 1 d .
H51D H 1.0088 0.2507 0.6439 0.104 Uiso 1 1 calc R
H51E H 0.9833 0.2161 0.6510 0.104 Uiso 1 1 calc R
H51F H 0.8748 0.2387 0.6265 0.104 Uiso 1 1 calc R
N1 N 1.0514(15) 0.0959(5) 0.4590(9) 0.050(5) Uani 1 1 d .
C11 C 1.040(2) 0.1017(9) 0.3804(16) 0.098(11) Uani 1 1 d .
H11A H 1.1209 0.1001 0.3722 0.118 Uiso 1 1 calc R
H11B H 0.9916 0.0855 0.3544 0.118 Uiso 1 1 calc R
C12 C 0.989(4) 0.1300(7) 0.3526(15) 0.116(13) Uani 1 1 d .
H12A H 0.9878 0.1310 0.3042 0.174 Uiso 1 1 calc R
H12B H 1.0373 0.1463 0.3767 0.174 Uiso 1 1 calc R
H12C H 0.9077 0.1316 0.3582 0.174 Uiso 1 1 calc R
C13 C 1.128(3) 0.1184(8) 0.5012(19) 0.128(15) Uani 1 1 d .
H13A H 1.1325 0.1140 0.5496 0.153 Uiso 1 1 calc R
H13B H 1.0896 0.1381 0.4909 0.153 Uiso 1 1 calc R
C14 C 1.261(3) 0.1206(8) 0.4915(18) 0.123(14) Uani 1 1 d .
H14A H 1.3046 0.1360 0.5216 0.184 Uiso 1 1 calc R
H14B H 1.2581 0.1257 0.4442 0.184 Uiso 1 1 calc R
H14C H 1.3010 0.1015 0.5027 0.184 Uiso 1 1 calc R
C15 C 0.935(3) 0.0981(8) 0.4779(17) 0.106(11) Uani 1 1 d .
H15A H 0.9070 0.1189 0.4694 0.127 Uiso 1 1 calc R
H15B H 0.8777 0.0854 0.4461 0.127 Uiso 1 1 calc R
C16 C 0.929(3) 0.0904(8) 0.5462(15) 0.113(13) Uani 1 1 d .
H16A H 0.8470 0.0931 0.5505 0.169 Uiso 1 1 calc R
H16B H 0.9823 0.1033 0.5789 0.169 Uiso 1 1 calc R
H16C H 0.9524 0.0696 0.5554 0.169 Uiso 1 1 calc R
C17 C 1.110(3) 0.0660(8) 0.4803(16) 0.105(12) Uani 1 1 d .
H17A H 1.1319 0.0650 0.5306 0.126 Uiso 1 1 calc R
H17B H 1.1838 0.0648 0.4645 0.126 Uiso 1 1 calc R
C18 C 1.026(2) 0.0373(8) 0.4511(15) 0.101(11) Uani 1 1 d .
H18A H 1.0702 0.0190 0.4664 0.152 Uiso 1 1 calc R
H18B H 1.0042 0.0379 0.4013 0.152 Uiso 1 1 calc R
H18C H 0.9539 0.0379 0.4681 0.152 Uiso 1 1 calc R
N2 N 0.6359(17) 0.1557(5) 0.6855(10) 0.061(6) Uani 1 1 d .
C21 C 0.609(2) 0.1321(8) 0.6378(14) 0.084(10) Uani 1 1 d .
H21A H 0.5292 0.1248 0.6390 0.101 Uiso 1 1 calc R
H21B H 0.6657 0.1159 0.6562 0.101 Uiso 1 1 calc R
C22 C 0.609(2) 0.1350(8) 0.5657(16) 0.110(13) Uani 1 1 d .
H22A H 0.5891 0.1158 0.5429 0.164 Uiso 1 1 calc R
H22B H 0.6883 0.1413 0.5618 0.164 Uiso 1 1 calc R
H22C H 0.5502 0.1499 0.5443 0.164 Uiso 1 1 calc R
C23 C 0.625(3) 0.1470(8) 0.7554(13) 0.088(10) Uani 1 1 d .
H23A H 0.6543 0.1635 0.7872 0.105 Uiso 1 1 calc R
H23B H 0.6768 0.1296 0.7708 0.105 Uiso 1 1 calc R
C24 C 0.492(3) 0.1388(10) 0.7598(17) 0.141(17) Uani 1 1 d .
H24A H 0.4922 0.1335 0.8067 0.211 Uiso 1 1 calc R
H24B H 0.4628 0.1219 0.7298 0.211 Uiso 1 1 calc R
H24C H 0.4399 0.1560 0.7455 0.211 Uiso 1 1 calc R
C25 C 0.555(3) 0.1849(11) 0.6594(17) 0.133(17) Uani 1 1 d .
H25A H 0.5668 0.1901 0.6140 0.159 Uiso 1 1 calc R
H25B H 0.4709 0.1790 0.6527 0.159 Uiso 1 1 calc R
C26 C 0.574(3) 0.2140(12) 0.703(2) 0.17(2) Uani 1 1 d .
H26A H 0.5186 0.2293 0.6806 0.249 Uiso 1 1 calc R
H26B H 0.6561 0.2210 0.7089 0.249 Uiso 1 1 calc R
H26C H 0.5601 0.2098 0.7481 0.249 Uiso 1 1 calc R
C27 C 0.770(2) 0.1650(9) 0.6902(16) 0.113(14) Uani 1 1 d .
H27A H 0.7780 0.1699 0.6439 0.136 Uiso 1 1 calc R
H27B H 0.7879 0.1833 0.7181 0.136 Uiso 1 1 calc R
C28 C 0.859(2) 0.1416(8) 0.7200(17) 0.106(12) Uani 1 1 d .
H28A H 0.9395 0.1490 0.7213 0.159 Uiso 1 1 calc R
H28B H 0.8437 0.1237 0.6920 0.159 Uiso 1 1 calc R
H28C H 0.8534 0.1370 0.7663 0.159 Uiso 1 1 calc R
N3 N 1.4685(19) 0.3478(6) 0.7483(12) 0.071(7) Uani 1 1 d .
C31 C 1.496(5) 0.3583(16) 0.813(3) 0.20(3) Uani 1 1 d .
H31A H 1.4500 0.3767 0.8146 0.243 Uiso 1 1 calc R
H31B H 1.5813 0.3636 0.8259 0.243 Uiso 1 1 calc R
C32 C 1.474(5) 0.3391(19) 0.862(3) 0.24(4) Uani 1 1 d .
H32A H 1.4934 0.3491 0.9066 0.355 Uiso 1 1 calc R
H32B H 1.5239 0.3214 0.8644 0.355 Uiso 1 1 calc R
H32C H 1.3901 0.3334 0.8505 0.355 Uiso 1 1 calc R
C33 C 1.474(5) 0.3719(11) 0.689(3) 0.22(3) Uani 1 1 d .
H33A H 1.4393 0.3629 0.6437 0.262 Uiso 1 1 calc R
H33B H 1.4263 0.3896 0.6939 0.262 Uiso 1 1 calc R
C34 C 1.595(4) 0.3806(14) 0.693(3) 0.26(4) Uani 1 1 d .
H34A H 1.5966 0.3945 0.6558 0.387 Uiso 1 1 calc R
H34B H 1.6425 0.3630 0.6886 0.387 Uiso 1 1 calc R
H34C H 1.6281 0.3903 0.7365 0.387 Uiso 1 1 calc R
C35 C 1.556(3) 0.3232(14) 0.7494(18) 0.18(3) Uani 1 1 d .
H35A H 1.6365 0.3315 0.7669 0.214 Uiso 1 1 calc R
H35B H 1.5432 0.3082 0.7827 0.214 Uiso 1 1 calc R
C36 C 1.554(3) 0.3085(12) 0.688(2) 0.19(3) Uani 1 1 d .
H36A H 1.6149 0.2930 0.6967 0.288 Uiso 1 1 calc R
H36B H 1.5695 0.3227 0.6552 0.288 Uiso 1 1 calc R
H36C H 1.4753 0.2994 0.6709 0.288 Uiso 1 1 calc R
C37 C 1.348(3) 0.3358(11) 0.7280(17) 0.144(17) Uani 1 1 d .
H37A H 1.3439 0.3180 0.7562 0.173 Uiso 1 1 calc R
H37B H 1.3330 0.3291 0.6802 0.173 Uiso 1 1 calc R
C38 C 1.236(3) 0.3600(9) 0.7352(17) 0.127(14) Uani 1 1 d .
H38A H 1.1586 0.3501 0.7198 0.190 Uiso 1 1 calc R
H38B H 1.2380 0.3776 0.7072 0.190 Uiso 1 1 calc R
H38C H 1.2472 0.3660 0.7828 0.190 Uiso 1 1 calc R
N4 N 1.899(2) 0.4035(5) 0.5317(13) 0.078(7) Uani 1 1 d .
C41 C 1.946(7) 0.3777(13) 0.572(4) 0.37(5) Uani 1 1 d .
H41A H 2.0326 0.3750 0.5796 0.450 Uiso 1 1 calc R
H41B H 1.9016 0.3591 0.5576 0.450 Uiso 1 1 calc R
C42 C 1.905(3) 0.3955(15) 0.633(3) 0.28(4) Uani 1 1 d .
H42A H 1.9186 0.3828 0.6739 0.425 Uiso 1 1 calc R
H42B H 1.8202 0.4005 0.6188 0.425 Uiso 1 1 calc R
H42C H 1.9516 0.4138 0.6443 0.425 Uiso 1 1 calc R
C43 C 1.985(4) 0.4311(12) 0.5476(17) 0.17(2) Uani 1 1 d U
H43A H 1.9752 0.4400 0.5906 0.200 Uiso 1 1 calc R
H43B H 2.0671 0.4235 0.5563 0.200 Uiso 1 1 calc R
C44 C 1.973(4) 0.4562(8) 0.4959(19) 0.141(16) Uani 1 1 d .
H44A H 2.0340 0.4713 0.5133 0.211 Uiso 1 1 calc R
H44B H 1.8941 0.4652 0.4883 0.211 Uiso 1 1 calc R
H44C H 1.9845 0.4483 0.4530 0.211 Uiso 1 1 calc R
C45 C 1.920(5) 0.3894(10) 0.467(2) 0.16(2) Uani 1 1 d .
H45A H 1.8883 0.4028 0.4283 0.191 Uiso 1 1 calc R
H45B H 1.8746 0.3706 0.4583 0.191 Uiso 1 1 calc R
C46 C 2.064(4) 0.3821(10) 0.470(2) 0.157(19) Uani 1 1 d .
H46A H 2.0691 0.3729 0.4266 0.235 Uiso 1 1 calc R
H46B H 2.0959 0.3684 0.5072 0.235 Uiso 1 1 calc R
H46C H 2.1092 0.4006 0.4763 0.235 Uiso 1 1 calc R
C47 C 1.773(3) 0.4074(13) 0.5088(18) 0.17(2) Uani 1 1 d U
H47A H 1.7554 0.4239 0.5369 0.208 Uiso 1 1 calc R
H47B H 1.7620 0.4157 0.4624 0.208 Uiso 1 1 calc R
C48 C 1.678(3) 0.3879(10) 0.5036(18) 0.132(16) Uani 1 1 d .
H48A H 1.6035 0.3987 0.4871 0.198 Uiso 1 1 calc R
H48B H 1.6809 0.3794 0.5483 0.198 Uiso 1 1 calc R
H48C H 1.6842 0.3720 0.4716 0.198 Uiso 1 1 calc R

loop_
_atom_site_aniso_label
_atom_site_aniso_U_11
_atom_site_aniso_U_22
_atom_site_aniso_U_33
_atom_site_aniso_U_23
_atom_site_aniso_U_13
_atom_site_aniso_U_12
Sb1 0.0436(9) 0.0551(12) 0.0579(10) -0.0001(8) 0.0171(7) -0.0001(8)
W1A 0.0522(6) 0.0668(9) 0.0726(8) 0.0082(6) 0.0190(5) -0.0050(6)
W4A 0.0424(5) 0.0521(7) 0.0575(6) -0.0071(5) 0.0136(4) 0.0016(5)
W2A 0.0365(5) 0.0588(8) 0.0558(6) 0.0066(5) 0.0038(4) -0.0026(5)
W3A 0.0484(6) 0.0563(8) 0.0514(6) -0.0073(5) 0.0082(4) 0.0035(5)
W5A 0.0419(6) 0.0627(8) 0.0850(8) 0.0000(6) 0.0139(5) -0.0095(6)
Sb2 0.0450(9) 0.0579(12) 0.0526(10) 0.0023(8) 0.0171(7) -0.0042(8)
W1B 0.0580(7) 0.0843(10) 0.0701(8) 0.0083(7) 0.0235(6) -0.0169(7)
W2B 0.0371(5) 0.0538(7) 0.0507(6) 0.0054(5) 0.0084(4) -0.0011(5)
W4B 0.0442(5) 0.0527(7) 0.0471(6) -0.0023(5) 0.0129(4) 0.0037(5)
W3B 0.0424(5) 0.0590(8) 0.0445(6) -0.0032(5) 0.0101(4) 0.0033(5)
W5B 0.0428(6) 0.0622(8) 0.0719(7) -0.0031(6) 0.0206(5) -0.0077(5)
O14A 0.123(19) 0.18(3) 0.12(2) -0.07(2) 0.050(16) -0.03(2)
O13A 0.092(16) 0.09(2) 0.17(2) 0.047(18) -0.002(15) -0.016(14)
O12A 0.105(19) 0.15(3) 0.14(2) -0.023(19) 0.025(15) 0.01(2)
O11A 0.12(2) 0.15(3) 0.16(2) 0.02(2) 0.002(17) 0.039(19)
O15A 0.112(19) 0.21(4) 0.13(2) 0.04(2) 0.042(16) -0.07(2)
O42A 0.17(3) 0.10(2) 0.096(19) 0.057(16) 0.014(16) 0.012(19)
O41A 0.095(16) 0.14(2) 0.111(16) -0.021(16) 0.009(12) -0.009(16)
O43A 0.099(17) 0.13(3) 0.14(2) -0.017(17) 0.071(15) -0.020(17)
O22A 0.088(18) 0.17(3) 0.13(2) 0.05(2) 0.003(15) -0.015(18)
O23A 0.051(12) 0.087(18) 0.146(18) 0.004(14) 0.012(11) 0.030(12)
O21A 0.104(16) 0.13(2) 0.075(14) -0.003(13) -0.009(12) -0.010(15)
O31A 0.120(17) 0.10(2) 0.075(14) 0.043(13) 0.035(12) 0.053(15)
O33A 0.14(2) 0.26(4) 0.13(2) -0.09(2) 0.065(18) -0.04(2)
O32A 0.109(16) 0.11(2) 0.099(16) -0.012(13) 0.060(13) 0.037(15)
O52A 0.058(9) 0.049(11) 0.041(8) 0.008(7) 0.021(7) 0.023(8)
O51A 0.050(9) 0.070(13) 0.036(8) -0.015(8) 0.027(7) -0.009(8)
O53A 0.064(10) 0.072(14) 0.050(9) -0.029(8) 0.037(7) -0.001(9)
O54A 0.037(9) 0.118(19) 0.089(12) -0.030(11) 0.036(8) -0.022(10)
O56A 0.081(13) 0.12(2) 0.096(13) 0.034(13) 0.018(10) -0.043(13)
O55A 0.044(9) 0.12(2) 0.080(12) 0.017(11) 0.019(8) -0.020(11)
O12B 0.20(3) 0.13(3) 0.12(2) -0.041(18) 0.030(18) 0.02(2)
O13B 0.15(2) 0.14(2) 0.061(14) 0.003(14) 0.006(13) -0.009(18)
O14B 0.076(14) 0.25(4) 0.121(19) -0.07(2) 0.051(13) -0.032(19)
O11B 0.14(3) 0.32(6) 0.15(3) -0.03(3) 0.07(2) 0.00(3)
O15B 0.073(14) 0.19(3) 0.139(19) 0.055(18) 0.041(13) -0.019(17)
O23B 0.070(13) 0.11(2) 0.138(18) 0.019(14) 0.050(12) 0.017(13)
O22B 0.115(19) 0.13(3) 0.109(19) 0.026(17) 0.017(14) -0.017(17)
O21B 0.100(16) 0.078(17) 0.098(15) -0.006(13) -0.028(12) -0.019(13)
O42B 0.107(16) 0.078(17) 0.075(13) 0.012(11) 0.036(11) 0.009(13)
O43B 0.14(2) 0.14(3) 0.127(19) -0.043(17) 0.110(16) 0.019(18)
O41B 0.117(18) 0.083(19) 0.134(18) -0.047(15) -0.004(14) 0.018(15)
O31B 0.18(2) 0.10(2) 0.053(12) 0.028(12) 0.048(12) 0.064(18)
O33B 0.115(17) 0.12(2) 0.102(16) -0.056(16) 0.007(13) -0.005(16)
O32B 0.084(15) 0.16(3) 0.112(17) -0.043(16) 0.037(12) 0.001(16)
O52B 0.053(9) 0.074(13) 0.024(7) 0.003(7) 0.015(6) 0.011(9)
O51B 0.047(9) 0.049(11) 0.049(9) 0.009(8) 0.016(7) 0.005(8)
O53B 0.038(8) 0.083(14) 0.042(8) -0.015(8) 0.035(6) -0.015(8)
O54B 0.034(8) 0.098(16) 0.081(11) 0.009(10) 0.038(8) -0.021(9)
O56B 0.066(11) 0.102(18) 0.088(12) 0.023(12) 0.022(9) -0.048(12)
O55B 0.051(10) 0.15(2) 0.054(10) 0.003(11) 0.033(8) -0.036(12)
C14A 0.057(17) 0.21(5) 0.07(2) 0.01(2) 0.051(16) 0.00(2)
C13A 0.058(17) 0.16(4) 0.053(17) -0.026(19) 0.027(13) -0.02(2)
C12A 0.030(16) 0.17(5) 0.22(5) 0.12(4) 0.07(2) 0.03(2)
C11A 0.064(19) 0.26(5) 0.07(2) 0.00(3) 0.060(16) 0.02(3)
C15A 0.10(3) 0.27(6) 0.07(2) 0.08(3) 0.05(2) 0.05(3)
C42A 0.06(2) 0.20(5) 0.12(3) -0.13(3) 0.05(2) -0.06(3)
C41A 0.047(14) 0.08(2) 0.071(17) -0.040(15) 0.047(12) -0.021(14)
C43A 0.12(3) 0.06(2) 0.055(18) -0.011(15) -0.002(17) 0.04(2)
C22A 0.048(16) 0.10(3) 0.07(2) 0.000(17) -0.007(14) 0.011(17)
C23A 0.058(18) 0.12(3) 0.08(2) 0.010(19) 0.007(15) 0.03(2)
C21A 0.067(17) 0.20(4) 0.038(15) 0.03(2) 0.044(14) 0.01(2)
C31A 0.058(17) 0.09(3) 0.10(2) -0.02(2) 0.002(16) -0.010(19)
C33A 0.066(17) 0.12(3) 0.053(17) 0.003(17) 0.017(14) 0.019(18)
C32A 0.14(3) 0.10(3) 0.048(17) -0.022(17) 0.039(18) -0.05(3)
C52A 0.059(17) 0.11(3) 0.10(2) -0.02(2) -0.019(15) 0.043(19)
C51A 0.075(18) 0.06(2) 0.11(2) 0.001(17) 0.056(16) 0.016(16)
C12B 0.07(2) 0.15(4) 0.12(3) 0.06(3) 0.05(2) 0.03(2)
C13B 0.06(2) 0.44(9) 0.06(2) -0.11(3) 0.039(17) 0.01(3)
C14B 0.046(16) 0.23(5) 0.10(2) -0.04(3) 0.064(16) -0.03(2)
C11B 0.11(3) 0.31(6) 0.09(3) -0.05(3) 0.10(2) -0.10(3)
C15B 0.10(3) 0.22(5) 0.08(2) 0.07(3) 0.048(19) 0.00(3)
C23B 0.072(18) 0.13(3) 0.048(15) 0.041(16) 0.048(14) 0.009(19)
C22B 0.062(18) 0.13(3) 0.052(18) -0.005(18) -0.024(14) 0.01(2)
C21B 0.066(17) 0.10(3) 0.046(16) 0.016(16) 0.035(13) 0.023(17)
C42B 0.08(2) 0.06(2) 0.21(4) -0.03(3) -0.05(2) 0.04(2)
C43B 0.064(17) 0.06(2) 0.058(17) -0.018(14) -0.005(13) -0.009(15)
C41B 0.052(16) 0.06(2) 0.12(2) -0.029(18) 0.046(15) 0.014(15)
C31B 0.09(2) 0.023(16) 0.13(3) 0.001(18) 0.034(19) 0.016(15)
C33B 0.073(19) 0.17(4) 0.050(18) 0.04(2) 0.014(14) -0.03(2)
C32B 0.080(18) 0.09(2) 0.032(14) 0.017(13) 0.022(13) 0.019(17)
C52B 0.040(14) 0.07(2) 0.083(18) 0.001(15) 0.002(12) 0.009(14)
C51B 0.067(17) 0.08(2) 0.074(19) -0.006(16) 0.042(14) 0.011(16)
N1 0.043(11) 0.055(15) 0.060(13) -0.017(10) 0.032(9) -0.004(10)
C11 0.049(17) 0.12(3) 0.13(3) -0.01(2) 0.029(16) -0.014(19)
C12 0.24(4) 0.027(19) 0.10(2) 0.016(17) 0.07(2) 0.03(2)
C13 0.11(3) 0.06(2) 0.18(3) -0.06(2) -0.03(2) 0.04(2)
C14 0.07(2) 0.05(2) 0.21(4) -0.02(2) -0.02(2) -0.006(19)
C15 0.14(3) 0.07(3) 0.13(3) 0.02(2) 0.06(2) 0.02(2)
C16 0.17(4) 0.08(3) 0.11(3) 0.02(2) 0.09(2) 0.01(3)
C17 0.12(3) 0.09(3) 0.10(2) 0.00(2) 0.02(2) 0.05(2)
C18 0.068(19) 0.11(3) 0.12(2) -0.03(2) -0.006(17) -0.01(2)
N2 0.057(13) 0.077(18) 0.043(12) -0.006(12) 0.002(10) -0.016(12)
C21 0.058(17) 0.12(3) 0.08(2) -0.05(2) 0.022(15) -0.014(18)
C22 0.055(18) 0.12(3) 0.15(3) -0.06(3) 0.016(18) -0.02(2)
C23 0.12(3) 0.07(2) 0.08(2) 0.015(17) 0.039(18) 0.00(2)
C24 0.11(3) 0.17(5) 0.14(3) -0.01(3) 0.04(2) -0.08(3)
C25 0.08(2) 0.20(5) 0.10(3) 0.07(3) -0.015(19) -0.01(3)
C26 0.10(3) 0.20(6) 0.19(4) -0.09(4) 0.02(3) 0.01(3)
C27 0.056(19) 0.16(4) 0.12(2) -0.06(2) 0.000(17) -0.02(2)
C28 0.044(16) 0.10(3) 0.17(3) 0.03(2) 0.010(18) -0.006(18)
N3 0.046(13) 0.066(17) 0.089(17) -0.039(14) -0.005(11) -0.023(13)
C31 0.11(4) 0.18(7) 0.26(8) -0.05(6) -0.06(5) 0.00(4)
C32 0.08(3) 0.37(14) 0.23(7) 0.00(6) -0.01(4) 0.02(5)
C33 0.39(8) 0.06(4) 0.28(6) 0.04(4) 0.22(6) -0.03(4)
C34 0.23(6) 0.18(7) 0.45(9) 0.12(6) 0.26(6) 0.02(5)
C35 0.09(3) 0.34(9) 0.11(3) -0.05(4) 0.04(2) 0.07(4)
C36 0.05(2) 0.29(8) 0.22(5) -0.18(5) 0.02(2) -0.02(3)
C37 0.12(3) 0.20(5) 0.11(3) -0.03(3) 0.02(2) -0.03(3)
C38 0.06(2) 0.13(4) 0.17(3) -0.01(3) -0.02(2) -0.02(2)
N4 0.065(15) 0.043(15) 0.11(2) 0.007(14) -0.015(13) 0.017(12)
C41 0.49(11) 0.07(5) 0.50(11) 0.02(6) -0.02(8) 0.18(6)
C42 0.03(2) 0.34(9) 0.43(8) -0.13(7) -0.04(3) -0.02(3)
C43 0.18(4) 0.23(5) 0.10(3) -0.08(3) 0.05(3) -0.14(4)
C44 0.18(4) 0.08(3) 0.14(3) 0.05(3) -0.02(3) -0.02(3)
C45 0.24(6) 0.08(4) 0.13(4) -0.03(3) 0.00(3) 0.00(4)
C46 0.15(4) 0.11(4) 0.19(4) -0.03(3) 0.01(3) 0.07(3)
C47 0.10(3) 0.33(7) 0.09(3) 0.01(3) 0.02(2) -0.02(4)
C48 0.06(2) 0.18(5) 0.15(3) 0.02(3) 0.00(2) 0.01(3)

loop_
_atom_type_symbol
_atom_type_description
_atom_type_scat_dispersion_real
_atom_type_scat_dispersion_imag
_atom_type_scat_source
C C 0.0033 0.0016 'International Tables Vol C Tables 4.2.6.8 and 6.1.1.4'
H H 0.0000 0.0000 'International Tables Vol C Tables 4.2.6.8 and 6.1.1.4'
N N 0.0061 0.0033 'International Tables Vol C Tables 4.2.6.8 and 6.1.1.4'
O O 0.0106 0.0060 'International Tables Vol C Tables 4.2.6.8 and 6.1.1.4'
Sb Sb -0.5866 1.5461 'International Tables Vol C Tables 4.2.6.8 and 6.1.1.4'
W W -0.8490 6.8722 'International Tables Vol C Tables 4.2.6.8 and 6.1.1.4'

loop_
_geom_angle_atom_site_label_1
_geom_angle_atom_site_label_2
_geom_angle_atom_site_label_3
_geom_angle
W3A Sb1 W4A 68.80(5)
W3A Sb1 W2A 68.27(5)
W4A Sb1 W2A 67.65(5)
W3A Sb1 W1A 138.94(7)
W4A Sb1 W1A 141.49(8)
W2A Sb1 W1A 138.40(7)
C13A W1A C12A 90.9(14)
C13A W1A C11A 178.8(10)
C12A W1A C11A 88.4(15)
C13A W1A C14A 90.0(13)
C12A W1A C14A 174.9(13)
C11A W1A C14A 90.8(14)
C13A W1A C15A 90.4(12)
C12A W1A C15A 91.9(16)
C11A W1A C15A 90.6(13)
C14A W1A C15A 83.0(16)
C13A W1A Sb1 90.2(8)
C12A W1A Sb1 91.5(9)
C11A W1A Sb1 88.9(9)
C14A W1A Sb1 93.5(9)
C15A W1A Sb1 176.5(14)
C41A W4A C43A 82.0(11)
C41A W4A C42A 89.6(12)
C43A W4A C42A 81.5(12)
C41A W4A O51A 102.5(9)
C43A W4A O51A 96.6(10)
C42A W4A O51A 167.4(9)
C41A W4A O52A 175.1(9)
C43A W4A O52A 98.1(10)
C42A W4A O52A 95.3(9)
O51A W4A O52A 72.6(5)
C41A W4A Sb1 80.2(6)
C43A W4A Sb1 156.4(10)
C42A W4A Sb1 83.0(8)
O51A W4A Sb1 102.3(4)
O52A W4A Sb1 100.9(3)
C41A W4A W2A 92.3(9)
C43A W4A W2A 140.3(9)
C42A W4A W2A 138.0(8)
O51A W4A W2A 46.1(4)
O52A W4A W2A 84.4(4)
Sb1 W4A W2A 56.20(5)
C41A W4A W3A 135.0(6)
C43A W4A W3A 142.2(8)
C42A W4A W3A 90.4(8)
O51A W4A W3A 83.6(4)
O52A W4A W3A 45.7(3)
Sb1 W4A W3A 55.24(5)
W2A W4A W3A 59.91(4)
C21A W2A C22A 81.8(14)
C21A W2A C23A 87.9(12)
C22A W2A C23A 85.8(12)
C21A W2A O51A 100.1(9)
C22A W2A O51A 96.6(9)
C23A W2A O51A 171.9(9)
C21A W2A O53A 170.2(9)
C22A W2A O53A 98.3(10)
C23A W2A O53A 101.9(10)
O51A W2A O53A 70.1(5)
C21A W2A Sb1 84.1(10)
C22A W2A Sb1 158.2(8)
C23A W2A Sb1 77.2(10)
O51A W2A Sb1 102.2(4)
O53A W2A Sb1 98.4(4)
C21A W2A W4A 93.2(11)
C22A W2A W4A 141.1(9)
C23A W2A W4A 132.8(9)
O51A W2A W4A 46.1(4)
O53A W2A W4A 80.6(4)
Sb1 W2A W4A 56.15(5)
C21A W2A W3A 139.0(10)
C22A W2A W3A 138.6(9)
C23A W2A W3A 89.1(7)
O51A W2A W3A 84.0(3)
O53A W2A W3A 43.0(4)
Sb1 W2A W3A 55.48(4)
W4A W2A W3A 60.55(4)
C33A W3A C32A 84.0(11)
C33A W3A C31A 82.9(12)
C32A W3A C31A 85.4(13)
C33A W3A O53A 95.8(10)
C32A W3A O53A 104.2(11)
C31A W3A O53A 170.1(10)
C33A W3A O52A 95.2(9)
C32A W3A O52A 174.3(11)
C31A W3A O52A 100.1(10)
O53A W3A O52A 70.2(5)
C33A W3A Sb1 158.2(8)
C32A W3A Sb1 80.0(8)
C31A W3A Sb1 81.0(8)
O53A W3A Sb1 102.5(4)
O52A W3A Sb1 102.2(4)
C33A W3A W2A 139.8(10)
C32A W3A W2A 92.5(8)
C31A W3A W2A 136.8(8)
O53A W3A W2A 46.3(4)
O52A W3A W2A 84.5(3)
Sb1 W3A W2A 56.26(5)
C33A W3A W4A 140.0(8)
C32A W3A W4A 135.5(8)
C31A W3A W4A 93.0(9)
O53A W3A W4A 81.6(4)
O52A W3A W4A 46.2(4)
Sb1 W3A W4A 55.97(5)
W2A W3A W4A 59.54(3)
O56A W5A O55A 106.9(10)
O56A W5A O53A 102.2(9)
O55A W5A O53A 98.4(7)
O56A W5A O54A 98.7(9)
O55A W5A O54A 101.7(7)
O53A W5A O54A 145.3(8)
O56A W5A O52A 163.5(8)
O55A W5A O52A 89.5(7)
O53A W5A O52A 72.3(6)
O54A W5A O52A 79.8(6)
O56A W5A O51A 93.7(8)
O55A W5A O51A 159.3(7)
O53A W5A O51A 74.3(6)
O54A W5A O51A 77.0(6)
O52A W5A O51A 69.9(5)
W2B Sb2 W3B 68.93(5)
W2B Sb2 W4B 68.20(5)
W3B Sb2 W4B 68.57(5)
W2B Sb2 W1B 132.63(7)
W3B Sb2 W1B 138.31(7)
W4B Sb2 W1B 146.44(8)
C11B W1B C14B 100.9(16)
C11B W1B C15B 97.2(14)
C14B W1B C15B 83.4(15)
C11B W1B C12B 80.9(16)
C14B W1B C12B 174.5(12)
C15B W1B C12B 91.2(16)
C11B W1B C13B 170.1(15)
C14B W1B C13B 89.0(14)
C15B W1B C13B 83.4(14)
C12B W1B C13B 89.3(13)
C11B W1B Sb2 89.2(10)
C14B W1B Sb2 92.0(8)
C15B W1B Sb2 172.8(13)
C12B W1B Sb2 93.2(9)
C13B W1B Sb2 91.0(10)
C23B W2B C21B 89.5(12)
C23B W2B C22B 85.4(12)
C21B W2B C22B 82.6(12)
C23B W2B O53B 100.0(10)
C21B W2B O53B 170.2(8)
C22B W2B O53B 100.2(10)
C23B W2B O51B 171.5(10)
C21B W2B O51B 99.0(8)
C22B W2B O51B 95.6(10)
O53B W2B O51B 71.5(5)
C23B W2B Sb2 78.4(9)
C21B W2B Sb2 80.3(8)
C22B W2B Sb2 156.4(9)
O53B W2B Sb2 99.4(4)
O51B W2B Sb2 103.0(4)
C23B W2B W4B 133.9(8)
C21B W2B W4B 90.0(8)
C22B W2B W4B 140.1(9)
O53B W2B W4B 81.9(4)
O51B W2B W4B 46.9(4)
Sb2 W2B W4B 56.12(4)
C23B W2B W3B 89.5(7)
C21B W2B W3B 135.0(8)
C22B W2B W3B 142.1(9)
O53B W2B W3B 43.9(4)
O51B W2B W3B 84.6(3)
Sb2 W2B W3B 55.56(4)
W4B W2B W3B 60.10(3)
C41B W4B C42B 85.6(13)
C41B W4B C43B 81.8(9)
C42B W4B C43B 81.2(14)
C41B W4B O52B 175.2(10)
C42B W4B O52B 99.2(10)
C43B W4B O52B 99.1(7)
C41B W4B O51B 102.8(10)
C42B W4B O51B 170.9(10)
C43B W4B O51B 96.2(9)
O52B W4B O51B 72.4(5)
C41B W4B Sb2 78.5(7)
C42B W4B Sb2 83.4(12)
C43B W4B Sb2 155.8(8)
O52B W4B Sb2 101.7(3)
O51B W4B Sb2 101.8(4)
C41B W4B W2B 91.9(8)
C42B W4B W2B 138.5(12)
C43B W4B W2B 139.5(7)
O52B W4B W2B 84.3(4)
O51B W4B W2B 46.1(4)
Sb2 W4B W2B 55.68(4)
C41B W4B W3B 133.8(7)
C42B W4B W3B 92.6(11)
C43B W4B W3B 143.5(6)
O52B W4B W3B 46.2(3)
O51B W4B W3B 84.3(4)
Sb2 W4B W3B 55.52(5)
W2B W4B W3B 60.30(4)
C32B W3B C33B 85.0(12)
C32B W3B C31B 91.2(12)
C33B W3B C31B 82.4(14)
C32B W3B O53B 101.6(8)
C33B W3B O53B 100.0(10)
C31B W3B O53B 167.1(9)
C32B W3B O52B 172.8(9)
C33B W3B O52B 95.5(9)
C31B W3B O52B 96.0(9)
O53B W3B O52B 71.2(5)
C32B W3B Sb2 79.8(9)
C33B W3B Sb2 156.9(8)
C31B W3B Sb2 80.5(9)
O53B W3B Sb2 100.1(4)
O52B W3B Sb2 101.7(4)
C32B W3B W4B 135.2(9)
C33B W3B W4B 138.9(10)
C31B W3B W4B 87.9(9)
O53B W3B W4B 81.9(4)
O52B W3B W4B 45.8(4)
Sb2 W3B W4B 55.91(4)
C32B W3B W2B 91.7(7)
C33B W3B W2B 143.0(10)
C31B W3B W2B 134.6(9)
O53B W3B W2B 44.6(4)
O52B W3B W2B 83.6(3)
Sb2 W3B W2B 55.52(4)
W4B W3B W2B 59.61(3)
O55B W5B O56B 108.5(10)
O55B W5B O53B 101.9(6)
O56B W5B O53B 99.4(7)
O55B W5B O54B 99.1(8)
O56B W5B O54B 97.6(8)
O53B W5B O54B 147.0(7)
O55B W5B O52B 90.7(8)
O56B W5B O52B 160.7(7)
O53B W5B O52B 73.9(6)
O54B W5B O52B 80.7(6)
O55B W5B O51B 160.0(8)
O56B W5B O51B 91.5(7)
O53B W5B O51B 74.1(6)
O54B W5B O51B 77.4(6)
O52B W5B O51B 69.3(5)
C52A O52A W3A 120.3(14)
C52A O52A W4A 120.4(16)
W3A O52A W4A 88.1(5)
C52A O52A W5A 116.7(16)
W3A O52A W5A 97.6(5)
W4A O52A W5A 108.4(5)
C51A O51A W4A 115.1(15)
C51A O51A W2A 122.6(13)
W4A O51A W2A 87.8(5)
C51A O51A W5A 118.7(14)
W4A O51A W5A 109.1(5)
W2A O51A W5A 98.7(6)
W5A O53A W3A 117.2(8)
W5A O53A W2A 113.0(6)
W3A O53A W2A 90.7(6)
C52B O52B W4B 117.9(15)
C52B O52B W3B 123.2(12)
W4B O52B W3B 88.0(5)
C52B O52B W5B 116.3(14)
W4B O52B W5B 109.9(5)
W3B O52B W5B 96.8(6)
C51B O51B W2B 120.5(12)
C51B O51B W4B 115.8(15)
W2B O51B W4B 87.1(5)
C51B O51B W5B 121.6(14)
W2B O51B W5B 97.3(6)
W4B O51B W5B 108.3(5)
W5B O53B W3B 114.3(7)
W5B O53B W2B 113.8(6)
W3B O53B W2B 91.6(6)
O14A C14A W1A 173(3)
O13A C13A W1A 166(3)
O12A C12A W1A 175(3)
O11A C11A W1A 167(3)
O15A C15A W1A 171(4)
O42A C42A W4A 179(4)
O41A C41A W4A 172(2)
O43A C43A W4A 175(3)
O22A C22A W2A 173(3)
O23A C23A W2A 168(3)
O21A C21A W2A 174(2)
O31A C31A W3A 175(3)
O33A C33A W3A 164(3)
O32A C32A W3A 171(3)
O12B C12B W1B 175(3)
O13B C13B W1B 170(3)
O14B C14B W1B 175(3)
O11B C11B W1B 164(3)
O15B C15B W1B 179(4)
O23B C23B W2B 168(2)
O22B C22B W2B 173(3)
O21B C21B W2B 172(2)
O42B C42B W4B 171(3)
O43B C43B W4B 176(3)
O41B C41B W4B 172(3)
O31B C31B W3B 174(3)
O33B C33B W3B 162(3)
O32B C32B W3B 172(3)
C13 N1 C15 105(2)
C13 N1 C17 106(2)
C15 N1 C17 111(2)
C13 N1 C11 111(3)
C15 N1 C11 113(2)
C17 N1 C11 111(2)
C12 C11 N1 117(3)
N1 C13 C14 115(3)
C16 C15 N1 119(3)
N1 C17 C18 114(2)
C21 N2 C23 113(3)
C21 N2 C27 107(2)
C23 N2 C27 108.6(19)
C21 N2 C25 112(2)
C23 N2 C25 110(2)
C27 N2 C25 106(2)
N2 C21 C22 124(3)
N2 C23 C24 114(2)
C26 C25 N2 120(3)
C28 C27 N2 114(3)
C31 N3 C37 112(3)
C31 N3 C35 104(3)
C37 N3 C35 109(3)
C31 N3 C33 116(4)
C37 N3 C33 104(3)
C35 N3 C33 111(3)
N3 C31 C32 116(7)
C34 C33 N3 111(5)
C36 C35 N3 118(4)
N3 C37 C38 115(3)
C47 N4 C41 120(5)
C47 N4 C45 98(3)
C41 N4 C45 92(4)
C47 N4 C43 121(4)
C41 N4 C43 113(4)
C45 N4 C43 106(3)
N4 C41 C42 84(4)
C44 C43 N4 120(3)
N4 C45 C46 115(3)
C48 C47 N4 132(5)

loop_
_geom_bond_atom_site_label_1
_geom_bond_atom_site_label_2
_geom_bond_distance
Sb1 W3A 2.706(2)
Sb1 W4A 2.7295(19)
Sb1 W2A 2.731(2)
Sb1 W1A 2.732(2)
W1A C13A 1.92(2)
W1A C12A 1.93(2)
W1A C11A 1.93(2)
W1A C14A 1.95(2)
W1A C15A 2.00(4)
W4A C41A 1.85(2)
W4A C43A 1.95(3)
W4A C42A 2.08(6)
W4A O51A 2.191(16)
W4A O52A 2.217(15)
W4A W2A 3.0395(16)
W4A W3A 3.0706(15)
W2A C21A 1.82(4)
W2A C22A 2.01(3)
W2A C23A 2.02(3)
W2A O51A 2.192(13)
W2A O53A 2.205(14)
W2A W3A 3.0508(16)
W3A C33A 1.97(3)
W3A C32A 1.99(4)
W3A C31A 2.00(4)
W3A O53A 2.082(16)
W3A O52A 2.199(13)
W5A O56A 1.629(19)
W5A O55A 1.744(17)
W5A O53A 1.861(14)
W5A O54A 1.939(16)
W5A O52A 2.274(15)
W5A O51A 2.283(14)
Sb2 W2B 2.711(2)
Sb2 W3B 2.712(2)
Sb2 W4B 2.7247(18)
Sb2 W1B 2.737(2)
W1B C11B 1.89(2)
W1B C14B 1.91(2)
W1B C15B 1.92(4)
W1B C12B 1.94(2)
W1B C13B 1.95(2)
W2B C23B 1.91(3)
W2B C21B 1.95(3)
W2B C22B 1.97(3)
W2B O53B 2.154(13)
W2B O51B 2.198(14)
W2B W4B 3.0473(15)
W2B W3B 3.0686(16)
W4B C41B 1.87(3)
W4B C42B 1.96(4)
W4B C43B 2.09(3)
W4B O52B 2.196(15)
W4B O51B 2.227(15)
W4B W3B 3.0625(14)
W3B C32B 1.86(3)
W3B C33B 1.92(3)
W3B C31B 1.95(3)
W3B O53B 2.127(15)
W3B O52B 2.211(13)
W5B O55B 1.622(16)
W5B O56B 1.685(18)
W5B O53B 1.878(11)
W5B O54B 1.936(15)
W5B O52B 2.290(16)
W5B O51B 2.304(15)
O14A C14A 1.22(2)
O13A C13A 1.23(2)
O12A C12A 1.23(2)
O11A C11A 1.26(2)
O15A C15A 1.13(4)
O42A C42A 1.05(5)
O41A C41A 1.25(3)
O43A C43A 1.12(3)
O22A C22A 1.03(3)
O23A C23A 1.13(3)
O21A C21A 1.29(4)
O31A C31A 1.09(4)
O33A C33A 1.16(3)
O32A C32A 1.14(4)
O52A C52A 1.46(2)
O51A C51A 1.41(2)
O12B C12B 1.23(2)
O13B C13B 1.24(2)
O14B C14B 1.22(2)
O11B C11B 1.24(2)
O15B C15B 1.17(3)
O23B C23B 1.17(3)
O22B C22B 1.11(3)
O21B C21B 1.18(3)
O42B C42B 1.20(4)
O43B C43B 1.04(3)
O41B C41B 1.23(3)
O31B C31B 1.15(3)
O33B C33B 1.23(3)
O32B C32B 1.21(3)
O52B C52B 1.45(2)
O51B C51B 1.40(2)
N1 C13 1.45(3)
N1 C15 1.46(3)
N1 C17 1.49(4)
N1 C11 1.56(3)
C11 C12 1.43(4)
C13 C14 1.57(4)
C15 C16 1.42(3)
C17 C18 1.60(4)
N2 C21 1.39(3)
N2 C23 1.48(3)
N2 C27 1.55(3)
N2 C25 1.59(5)
C21 C22 1.44(3)
C23 C24 1.57(4)
C25 C26 1.54(6)
C27 C28 1.47(4)
N3 C31 1.34(6)
N3 C37 1.43(4)
N3 C35 1.46(5)
N3 C33 1.60(5)
C31 C32 1.35(7)
C33 C34 1.41(6)
C35 C36 1.37(4)
C37 C38 1.70(5)
N4 C47 1.39(4)
N4 C41 1.42(6)
N4 C45 1.50(5)
N4 C43 1.55(4)
C41 C42 1.61(8)
C43 C44 1.49(5)
C45 C46 1.65(5)
C47 C48 1.36(5)
